data_1502531
loop_
_publ_author_name
'Roznyatovskiy, Vladimir V.'
'Lim, Jong Min'
'Lynch, Vincent M.'
'Lee, Byung Sun'
'Kim, Dongho'
'Sessler, Jonathan L.'

_publ_section_title
;
 \p-Extension in expanded porphyrins: cyclo[4]naphthobipyrrole.
;
_journal_issue 20
_journal_name_full 'Organic letters'
_journal_page_first 5620
_journal_page_last 5623
_journal_paper_doi 10.1021/ol2023449
_journal_volume 13
_journal_year 2011
_chemical_formula_moiety 'C80 H80 N8 2+, S O4 2-, 6 C H Cl3'
_chemical_formula_sum 'C86 H86 Cl18 N8 O4 S'
_chemical_formula_weight 1965.79
_chemical_name_systematic
;
 ?
;
_space_group_IT_number 14
_symmetry_cell_setting monoclinic
_symmetry_space_group_name_Hall '-P 2ybc'
_symmetry_space_group_name_H-M 'P 1 21/c 1'
_atom_sites_solution_hydrogens geom
_atom_sites_solution_primary direct
_atom_sites_solution_secondary difmap
_audit_creation_method SHELXL-97
_cell_angle_alpha 90.00
_cell_angle_beta 93.635(6)
_cell_angle_gamma 90.00
_cell_formula_units_Z 4
_cell_length_a 9.1654(14)
_cell_length_b 24.620(2)
_cell_length_c 39.168(3)
_cell_measurement_reflns_used 141243
_cell_measurement_temperature 100(2)
_cell_measurement_theta_max 27.5
_cell_measurement_theta_min 3.0
_cell_volume 8820.6(17)
_computing_cell_refinement 'CrystalClear (Rigaku Inc., 2008)'
_computing_data_collection 'CrystalClear (Rigaku Inc., 2008)'
_computing_data_reduction 'CrystalClear (Rigaku Inc., 2008)'
_computing_molecular_graphics 'XP SHELXTL/PC, Siemens Analytical'
_computing_structure_refinement 'XL SHELXTL/PC, Siemens Analytical'
_computing_structure_solution
;

SIR97 - Altomare A., Burla M.C., Camalli M., Cascarano G.L., Giacovazzo C., 
Guagliardi A., Moliterni A.G.G., Polidori G.,Spagna R.
;
_diffrn_ambient_temperature 100(2)
_diffrn_measured_fraction_theta_full 0.994
_diffrn_measured_fraction_theta_max 0.994
_diffrn_measurement_device_type 'Rigaku AFC-12 with Saturn 724+ CCD'
_diffrn_measurement_method \w-scans
_diffrn_radiation_monochromator graphite
_diffrn_radiation_source 'fine-focus sealed tube'
_diffrn_radiation_type MoK\a
_diffrn_radiation_wavelength 0.71075
_diffrn_reflns_av_R_equivalents 0.0000
_diffrn_reflns_av_sigmaI/netI 0.0646
_diffrn_reflns_limit_h_max 10
_diffrn_reflns_limit_h_min -10
_diffrn_reflns_limit_k_max 29
_diffrn_reflns_limit_k_min 0
_diffrn_reflns_limit_l_max 46
_diffrn_reflns_limit_l_min 0
_diffrn_reflns_number 15429
_diffrn_reflns_theta_full 25.00
_diffrn_reflns_theta_max 25.00
_diffrn_reflns_theta_min 0.98
_exptl_absorpt_coefficient_mu 0.638
_exptl_absorpt_correction_T_max 1.00
_exptl_absorpt_correction_T_min 0.729
_exptl_absorpt_correction_type multi-scan
_exptl_absorpt_process_details
; 
Abscor. T. Higashi (2001).  The Rigaku Corporation, Tokyo, Japan.
;
_exptl_crystal_colour prisms
_exptl_crystal_density_diffrn 1.480
_exptl_crystal_density_method 'not measured'
_exptl_crystal_description black
_exptl_crystal_F_000 4048
_exptl_crystal_size_max 0.36
_exptl_crystal_size_mid 0.16
_exptl_crystal_size_min 0.12
_platon_squeeze_details
;
;
_refine_diff_density_max 1.608
_refine_diff_density_min -1.666
_refine_diff_density_rms 0.149
_refine_ls_extinction_method none
_refine_ls_goodness_of_fit_ref 1.588
_refine_ls_hydrogen_treatment constr
_refine_ls_matrix_type full
_refine_ls_number_parameters 1000
_refine_ls_number_reflns 15429
_refine_ls_number_restraints 0
_refine_ls_restrained_S_all 1.588
_refine_ls_R_factor_all 0.1106
_refine_ls_R_factor_gt 0.0916
_refine_ls_shift/su_max 0.005
_refine_ls_shift/su_mean 0.000
_refine_ls_structure_factor_coef Fsqd
_refine_ls_weighting_details 'calc w=1/[\s^2^(Fo^2^)+(0.0874P)^2^+8.7465P] where P=(Fo^2^+2Fc^2^)/3'
_refine_ls_weighting_scheme calc
_refine_ls_wR_factor_gt 0.2427
_refine_ls_wR_factor_ref 0.2522
_reflns_number_gt 11650
_reflns_number_total 15429
_reflns_threshold_expression >2sigma(I)
_cod_data_source_file ol2023449_si_001.cif
_cod_data_source_block shelxl
_cod_depositor_comments
;
The following automatic conversions were performed:

'_symmetry_cell_setting' value 'Monoclinic' changed to 'monoclinic'
according to /home/saulius/struct/CIF-dictionaries/cif_core.dic
dictionary named 'cif_core.dic' version 2.4.1 from 2010-06-29.

Automatic conversion script
Id: cif_fix_values 1715 2011-07-08 13:25:40Z adriana 
;
_cod_original_sg_symbol_H-M P21/c
_cod_database_code 1502531

loop_
_symmetry_equiv_pos_as_xyz
'x, y, z'
'-x, y+1/2, -z+1/2'
'-x, -y, -z'
'x, -y-1/2, z-1/2'

loop_
_atom_site_label
_atom_site_type_symbol
_atom_site_fract_x
_atom_site_fract_y
_atom_site_fract_z
_atom_site_U_iso_or_equiv
_atom_site_adp_type
_atom_site_occupancy
_atom_site_symmetry_multiplicity
_atom_site_calc_flag
_atom_site_refinement_flags
S1 S 0.26140(12) 0.29900(4) 0.63199(3) 0.0100(3) Uani 1 1 d .
O1 O 0.3802(3) 0.32669(12) 0.61478(7) 0.0123(7) Uani 1 1 d .
O2 O 0.1483(3) 0.27993(12) 0.60607(7) 0.0135(7) Uani 1 1 d .
O3 O 0.3229(3) 0.25202(12) 0.65174(7) 0.0125(7) Uani 1 1 d .
O4 O 0.1947(3) 0.33714(11) 0.65543(7) 0.0120(7) Uani 1 1 d .
Cl1 Cl 0.57265(19) 0.26763(7) 0.54735(4) 0.0473(4) Uani 1 1 d .
Cl2 Cl 0.5622(2) 0.18235(7) 0.59761(4) 0.0484(4) Uani 1 1 d .
Cl3 Cl 0.81355(18) 0.25506(8) 0.59763(4) 0.0509(4) Uani 1 1 d .
C81 C 0.6240(7) 0.2491(3) 0.58977(16) 0.0416(15) Uani 1 1 d .
H81 H 0.5755 0.2745 0.6054 0.050 Uiso 1 1 calc R
Cl4 Cl 0.5260(2) 0.12338(7) 0.68741(5) 0.0514(4) Uani 1 1 d .
Cl5 Cl 0.77549(17) 0.19205(7) 0.68153(4) 0.0491(4) Uani 1 1 d .
Cl6 Cl 0.57386(19) 0.21393(8) 0.73350(4) 0.0514(5) Uani 1 1 d .
C82 C 0.5961(7) 0.1896(3) 0.69098(16) 0.0401(15) Uani 1 1 d .
H82 H 0.5383 0.2134 0.6745 0.048 Uiso 1 1 calc R
Cl7 Cl 0.8273(3) 0.09937(13) 0.54290(9) 0.1164(11) Uani 1 1 d .
Cl8 Cl 0.8415(4) 0.18592(14) 0.49541(10) 0.1259(12) Uani 1 1 d .
Cl9 Cl 0.6055(4) 0.10982(17) 0.48982(9) 0.1362(13) Uani 1 1 d .
C84 C 0.7306(12) 0.1427(4) 0.5176(2) 0.088(3) Uani 1 1 d .
H84 H 0.6733 0.1660 0.5329 0.105 Uiso 1 1 calc R
Cl10 Cl 1.00515(16) 0.40495(8) 0.57142(4) 0.0518(5) Uani 1 1 d .
Cl11 Cl 0.75431(14) 0.41917(7) 0.61137(4) 0.0406(4) Uani 1 1 d .
Cl12 Cl 1.03295(18) 0.46225(7) 0.63584(6) 0.0601(6) Uani 1 1 d .
C83 C 0.9443(6) 0.4089(2) 0.61300(14) 0.0298(13) Uani 1 1 d .
H83 H 0.9677 0.3739 0.6252 0.036 Uiso 1 1 calc R
N1 N 0.3364(4) 0.37318(14) 0.54932(9) 0.0113(8) Uani 1 1 d .
H1 H 0.3572 0.3496 0.5658 0.014 Uiso 1 1 calc R
N2 N 0.4041(4) 0.43990(14) 0.61411(9) 0.0094(8) Uani 1 1 d .
H2 H 0.4143 0.4056 0.6202 0.011 Uiso 1 1 calc R
N3 N 0.3543(4) 0.42473(14) 0.68228(9) 0.0093(8) Uani 1 1 d .
H3 H 0.3002 0.4031 0.6688 0.011 Uiso 1 1 calc R
N4 N 0.2705(4) 0.32906(14) 0.72613(9) 0.0112(8) Uani 1 1 d .
H4 H 0.2330 0.3226 0.7053 0.013 Uiso 1 1 calc R
N5 N 0.2107(4) 0.22268(14) 0.71409(9) 0.0126(8) Uani 1 1 d .
H5 H 0.2580 0.2388 0.6981 0.015 Uiso 1 1 calc R
N6 N 0.1687(4) 0.15347(15) 0.64987(9) 0.0144(8) Uani 1 1 d .
H6 H 0.2224 0.1815 0.6446 0.017 Uiso 1 1 calc R
N7 N 0.1485(4) 0.17524(14) 0.58076(9) 0.0142(8) Uani 1 1 d .
H7 H 0.1319 0.2042 0.5931 0.017 Uiso 1 1 calc R
N8 N 0.2074(4) 0.27332(14) 0.53662(9) 0.0163(9) Uani 1 1 d .
H8 H 0.1849 0.2861 0.5566 0.020 Uiso 1 1 calc R
C1 C 0.2845(5) 0.36050(17) 0.51650(11) 0.0120(9) Uani 1 1 d .
C2 C 0.2646(5) 0.40935(18) 0.49730(11) 0.0116(9) Uani 1 1 d .
C3 C 0.3111(5) 0.45226(17) 0.52024(11) 0.0104(9) Uani 1 1 d .
C4 C 0.3503(5) 0.42790(17) 0.55203(11) 0.0101(9) Uani 1 1 d .
C5 C 0.3799(5) 0.45796(17) 0.58136(11) 0.0097(9) Uani 1 1 d .
C6 C 0.3692(5) 0.51547(17) 0.58166(11) 0.0100(9) Uani 1 1 d .
C7 C 0.3870(5) 0.53183(17) 0.61701(11) 0.0114(9) Uani 1 1 d .
C8 C 0.4102(4) 0.48343(17) 0.63621(11) 0.0089(9) Uani 1 1 d .
C9 C 0.4218(5) 0.47156(16) 0.67234(11) 0.0091(9) Uani 1 1 d .
C10 C 0.4987(5) 0.49440(17) 0.70103(11) 0.0106(9) Uani 1 1 d .
C11 C 0.4741(5) 0.46029(17) 0.72923(11) 0.0111(9) Uani 1 1 d .
C12 C 0.3853(5) 0.41740(17) 0.71650(10) 0.0098(9) Uani 1 1 d .
C13 C 0.3459(5) 0.37432(17) 0.73611(11) 0.0101(9) Uani 1 1 d .
C14 C 0.3892(5) 0.37023(17) 0.77144(11) 0.0102(9) Uani 1 1 d .
C15 C 0.3377(5) 0.31852(18) 0.78244(10) 0.0116(9) Uani 1 1 d .
C16 C 0.2617(5) 0.29481(17) 0.75373(11) 0.0096(9) Uani 1 1 d .
C17 C 0.1974(5) 0.24218(17) 0.74646(11) 0.0118(9) Uani 1 1 d .
C18 C 0.1087(5) 0.20538(17) 0.76433(11) 0.0103(9) Uani 1 1 d .
C19 C 0.0726(5) 0.16206(17) 0.74105(11) 0.0102(9) Uani 1 1 d .
C20 C 0.1396(5) 0.17454(17) 0.71061(11) 0.0117(9) Uani 1 1 d .
C21 C 0.1216(5) 0.14288(17) 0.68141(11) 0.0108(9) Uani 1 1 d .
C22 C 0.0384(5) 0.09507(17) 0.68036(10) 0.0107(9) Uani 1 1 d .
C23 C 0.0340(5) 0.07633(17) 0.64535(11) 0.0114(9) Uani 1 1 d .
C24 C 0.1193(5) 0.11358(17) 0.62760(11) 0.0120(9) Uani 1 1 d .
C25 C 0.1446(5) 0.12144(18) 0.59225(11) 0.0123(9) Uani 1 1 d .
C26 C 0.1823(5) 0.08771(18) 0.56516(11) 0.0142(10) Uani 1 1 d .
C27 C 0.2042(5) 0.12171(18) 0.53650(11) 0.0161(10) Uani 1 1 d .
C28 C 0.1819(5) 0.17544(18) 0.54768(11) 0.0166(10) Uani 1 1 d .
C29 C 0.2057(5) 0.22036(19) 0.52779(12) 0.0184(10) Uani 1 1 d .
C30 C 0.2439(5) 0.21544(19) 0.49345(12) 0.0181(10) Uani 1 1 d .
C31 C 0.2736(5) 0.26900(18) 0.48177(11) 0.0135(10) Uani 1 1 d .
C32 C 0.2496(5) 0.30441(18) 0.50967(11) 0.0148(10) Uani 1 1 d .
C33 C 0.1772(5) 0.41077(18) 0.46345(11) 0.0133(9) Uani 1 1 d .
H33 H 0.1436 0.3726 0.4593 0.016 Uiso 1 1 calc R
C34 C 0.0364(5) 0.4442(2) 0.46617(12) 0.0208(11) Uani 1 1 d .
H34A H -0.0184 0.4300 0.4849 0.031 Uiso 1 1 calc R
H34B H -0.0238 0.4415 0.4446 0.031 Uiso 1 1 calc R
H34C H 0.0619 0.4823 0.4707 0.031 Uiso 1 1 calc R
C35 C 0.2564(5) 0.4266(2) 0.43178(11) 0.0187(10) Uani 1 1 d .
H35A H 0.2713 0.4660 0.4316 0.028 Uiso 1 1 calc R
H35B H 0.1974 0.4158 0.4112 0.028 Uiso 1 1 calc R
H35C H 0.3513 0.4082 0.4323 0.028 Uiso 1 1 calc R
C36 C 0.3190(5) 0.51128(18) 0.51802(11) 0.0120(9) Uani 1 1 d .
C37 C 0.3092(5) 0.53849(19) 0.48679(12) 0.0155(10) Uani 1 1 d .
H37 H 0.2995 0.5178 0.4663 0.019 Uiso 1 1 calc R
C38 C 0.3129(5) 0.59395(19) 0.48441(12) 0.0174(10) Uani 1 1 d .
H38 H 0.3040 0.6111 0.4627 0.021 Uiso 1 1 calc R
C39 C 0.3297(6) 0.6249(2) 0.51406(12) 0.0215(11) Uani 1 1 d .
H39 H 0.3295 0.6634 0.5128 0.026 Uiso 1 1 calc R
C40 C 0.3467(5) 0.59914(18) 0.54535(12) 0.0165(10) Uani 1 1 d .
H40 H 0.3610 0.6207 0.5654 0.020 Uiso 1 1 calc R
C41 C 0.3437(5) 0.54244(17) 0.54868(11) 0.0109(9) Uani 1 1 d .
C42 C 0.3590(5) 0.58478(18) 0.63436(11) 0.0139(10) Uani 1 1 d .
H42 H 0.3637 0.5762 0.6594 0.017 Uiso 1 1 calc R
C43 C 0.2042(6) 0.6063(2) 0.62609(13) 0.0236(11) Uani 1 1 d .
H43A H 0.1894 0.6127 0.6014 0.035 Uiso 1 1 calc R
H43B H 0.1913 0.6405 0.6384 0.035 Uiso 1 1 calc R
H43C H 0.1329 0.5796 0.6332 0.035 Uiso 1 1 calc R
C44 C 0.4755(6) 0.62960(18) 0.63034(12) 0.0202(11) Uani 1 1 d .
H44A H 0.5723 0.6155 0.6378 0.030 Uiso 1 1 calc R
H44B H 0.4528 0.6610 0.6444 0.030 Uiso 1 1 calc R
H44C H 0.4749 0.6406 0.6063 0.030 Uiso 1 1 calc R
C45 C 0.6031(5) 0.54114(19) 0.69699(12) 0.0200(11) Uani 1 1 d .
H45 H 0.5953 0.5501 0.6720 0.024 Uiso 1 1 calc R
C46 C 0.7629(6) 0.5232(2) 0.70474(14) 0.0309(13) Uani 1 1 d .
H46A H 0.8285 0.5535 0.7005 0.046 Uiso 1 1 calc R
H46B H 0.7850 0.4926 0.6899 0.046 Uiso 1 1 calc R
H46C H 0.7767 0.5119 0.7287 0.046 Uiso 1 1 calc R
C47 C 0.5644(6) 0.59405(19) 0.71524(13) 0.0261(12) Uani 1 1 d .
H47A H 0.4600 0.6017 0.7109 0.039 Uiso 1 1 calc R
H47B H 0.6218 0.6241 0.7066 0.039 Uiso 1 1 calc R
H47C H 0.5868 0.5901 0.7399 0.039 Uiso 1 1 calc R
C48 C 0.5193(5) 0.45918(18) 0.76578(11) 0.0138(10) Uani 1 1 d .
C49 C 0.6010(5) 0.50128(19) 0.78183(12) 0.0180(11) Uani 1 1 d .
H49 H 0.6326 0.5305 0.7682 0.022 Uiso 1 1 calc R
C50 C 0.6375(6) 0.50195(19) 0.81664(12) 0.0207(11) Uani 1 1 d .
H50 H 0.6937 0.5309 0.8267 0.025 Uiso 1 1 calc R
C51 C 0.5910(6) 0.46003(19) 0.83654(12) 0.0234(12) Uani 1 1 d .
H51 H 0.6131 0.4607 0.8606 0.028 Uiso 1 1 calc R
C52 C 0.5133(6) 0.41745(19) 0.82223(12) 0.0205(11) Uani 1 1 d .
H52 H 0.4851 0.3887 0.8366 0.025 Uiso 1 1 calc R
C53 C 0.4738(5) 0.41485(18) 0.78685(11) 0.0133(10) Uani 1 1 d .
C54 C 0.3731(5) 0.28812(19) 0.81516(12) 0.0183(11) Uani 1 1 d .
H54 H 0.3301 0.2511 0.8116 0.022 Uiso 1 1 calc R
C55 C 0.3001(6) 0.3121(2) 0.84673(12) 0.0275(12) Uani 1 1 d .
H55A H 0.3011 0.3519 0.8455 0.041 Uiso 1 1 calc R
H55B H 0.3545 0.3003 0.8678 0.041 Uiso 1 1 calc R
H55C H 0.1989 0.2993 0.8468 0.041 Uiso 1 1 calc R
C56 C 0.5390(5) 0.27943(19) 0.82141(12) 0.0196(11) Uani 1 1 d .
H56A H 0.5750 0.2577 0.8027 0.029 Uiso 1 1 calc R
H56B H 0.5590 0.2603 0.8432 0.029 Uiso 1 1 calc R
H56C H 0.5885 0.3147 0.8223 0.029 Uiso 1 1 calc R
C57 C 0.0538(5) 0.22013(18) 0.79855(11) 0.0129(9) Uani 1 1 d .
H57 H 0.0952 0.2569 0.8042 0.015 Uiso 1 1 calc R
C58 C -0.1134(5) 0.22717(19) 0.79683(12) 0.0165(10) Uani 1 1 d .
H58A H -0.1419 0.2559 0.7804 0.025 Uiso 1 1 calc R
H58B H -0.1444 0.2371 0.8195 0.025 Uiso 1 1 calc R
H58C H -0.1603 0.1930 0.7895 0.025 Uiso 1 1 calc R
C59 C 0.1082(5) 0.1829(2) 0.82847(11) 0.0164(10) Uani 1 1 d .
H59A H 0.0707 0.1461 0.8244 0.025 Uiso 1 1 calc R
H59B H 0.0731 0.1969 0.8499 0.025 Uiso 1 1 calc R
H59C H 0.2153 0.1822 0.8301 0.025 Uiso 1 1 calc R
C60 C -0.0108(5) 0.11158(17) 0.74180(11) 0.0114(9) Uani 1 1 d .
C61 C -0.0790(5) 0.09351(17) 0.77069(11) 0.0129(9) Uani 1 1 d .
H61 H -0.0769 0.1163 0.7903 0.015 Uiso 1 1 calc R
C62 C -0.1493(5) 0.04401(19) 0.77194(12) 0.0174(10) Uani 1 1 d .
H62 H -0.1939 0.0332 0.7921 0.021 Uiso 1 1 calc R
C63 C -0.1541(5) 0.01038(19) 0.74363(12) 0.0200(11) Uani 1 1 d .
H63 H -0.1997 -0.0242 0.7445 0.024 Uiso 1 1 calc R
C64 C -0.0926(5) 0.02716(18) 0.71424(11) 0.0147(10) Uani 1 1 d .
H64 H -0.0977 0.0038 0.6949 0.018 Uiso 1 1 calc R
C65 C -0.0229(5) 0.07751(17) 0.71185(11) 0.0107(9) Uani 1 1 d .
C66 C -0.0614(5) 0.03434(18) 0.62680(11) 0.0150(10) Uani 1 1 d .
H66 H -0.0476 0.0403 0.6020 0.018 Uiso 1 1 calc R
C67 C -0.2237(5) 0.0448(2) 0.63094(12) 0.0194(11) Uani 1 1 d .
H67A H -0.2444 0.0407 0.6551 0.029 Uiso 1 1 calc R
H67B H -0.2823 0.0186 0.6171 0.029 Uiso 1 1 calc R
H67C H -0.2486 0.0818 0.6234 0.029 Uiso 1 1 calc R
C68 C -0.0183(6) -0.02493(18) 0.63357(12) 0.0213(11) Uani 1 1 d .
H68A H 0.0883 -0.0284 0.6340 0.032 Uiso 1 1 calc R
H68B H -0.0632 -0.0480 0.6154 0.032 Uiso 1 1 calc R
H68C H -0.0523 -0.0364 0.6557 0.032 Uiso 1 1 calc R
C69 C 0.2128(5) 0.02789(18) 0.57128(12) 0.0173(10) Uani 1 1 d .
H69 H 0.1969 0.0216 0.5960 0.021 Uiso 1 1 calc R
C70 C 0.3758(6) 0.0145(2) 0.56726(13) 0.0250(12) Uani 1 1 d .
H70A H 0.3994 0.0211 0.5436 0.037 Uiso 1 1 calc R
H70B H 0.3940 -0.0237 0.5730 0.037 Uiso 1 1 calc R
H70C H 0.4371 0.0376 0.5827 0.037 Uiso 1 1 calc R
C71 C 0.1100(6) -0.01201(19) 0.55156(13) 0.0237(11) Uani 1 1 d .
H71A H 0.1384 -0.0493 0.5576 0.036 Uiso 1 1 calc R
H71B H 0.1168 -0.0066 0.5269 0.036 Uiso 1 1 calc R
H71C H 0.0093 -0.0056 0.5576 0.036 Uiso 1 1 calc R
C72 C 0.2392(6) 0.11387(19) 0.50081(12) 0.0184(11) Uani 1 1 d .
C73 C 0.2557(6) 0.0625(2) 0.48656(12) 0.0216(11) Uani 1 1 d .
H73 H 0.2479 0.0315 0.5008 0.026 Uiso 1 1 calc R
C74 C 0.2829(6) 0.0548(2) 0.45272(13) 0.0250(12) Uani 1 1 d .
H74 H 0.2968 0.0192 0.4441 0.030 Uiso 1 1 calc R
C75 C 0.2898(6) 0.0998(2) 0.43126(13) 0.0270(12) Uani 1 1 d .
H75 H 0.3060 0.0950 0.4077 0.032 Uiso 1 1 calc R
C76 C 0.2730(7) 0.1509(2) 0.44424(13) 0.0293(13) Uani 1 1 d .
H76 H 0.2750 0.1811 0.4292 0.035 Uiso 1 1 calc R
C77 C 0.2529(6) 0.1604(2) 0.47920(12) 0.0206(11) Uani 1 1 d .
C78 C 0.3422(5) 0.28860(18) 0.45015(11) 0.0146(10) Uani 1 1 d .
H78 H 0.3681 0.3275 0.4546 0.018 Uiso 1 1 calc R
C79 C 0.4858(6) 0.2598(2) 0.44442(13) 0.0216(11) Uani 1 1 d .
H79A H 0.5520 0.2633 0.4650 0.032 Uiso 1 1 calc R
H79B H 0.5310 0.2763 0.4249 0.032 Uiso 1 1 calc R
H79C H 0.4669 0.2213 0.4397 0.032 Uiso 1 1 calc R
C80 C 0.2370(6) 0.2885(2) 0.41809(12) 0.0220(11) Uani 1 1 d .
H80A H 0.2052 0.2512 0.4129 0.033 Uiso 1 1 calc R
H80B H 0.2870 0.3032 0.3987 0.033 Uiso 1 1 calc R
H80C H 0.1517 0.3110 0.4221 0.033 Uiso 1 1 calc R

loop_
_atom_site_aniso_label
_atom_site_aniso_U_11
_atom_site_aniso_U_22
_atom_site_aniso_U_33
_atom_site_aniso_U_23
_atom_site_aniso_U_13
_atom_site_aniso_U_12
S1 0.0133(6) 0.0107(5) 0.0056(5) -0.0003(4) -0.0010(4) -0.0011(4)
O1 0.0125(16) 0.0135(16) 0.0108(15) 0.0036(12) 0.0005(12) -0.0033(12)
O2 0.0156(17) 0.0166(16) 0.0075(15) -0.0023(12) -0.0053(13) -0.0014(13)
O3 0.0126(16) 0.0153(16) 0.0095(15) 0.0034(12) 0.0000(13) -0.0005(13)
O4 0.0141(16) 0.0103(15) 0.0115(15) -0.0031(12) 0.0000(13) -0.0011(12)
Cl1 0.0483(10) 0.0524(10) 0.0407(9) 0.0115(7) -0.0006(8) 0.0076(8)
Cl2 0.0588(11) 0.0470(9) 0.0401(9) 0.0079(7) 0.0087(8) 0.0060(8)
Cl3 0.0368(9) 0.0675(11) 0.0481(10) -0.0004(8) 0.0001(8) 0.0078(8)
C81 0.045(4) 0.040(4) 0.040(4) -0.005(3) 0.005(3) 0.014(3)
Cl4 0.0564(11) 0.0479(10) 0.0507(10) -0.0030(8) 0.0107(8) 0.0030(8)
Cl5 0.0347(9) 0.0594(10) 0.0535(10) 0.0103(8) 0.0044(8) 0.0097(7)
Cl6 0.0494(10) 0.0698(11) 0.0340(8) -0.0088(8) -0.0057(7) 0.0046(8)
C82 0.034(4) 0.050(4) 0.036(3) -0.001(3) 0.000(3) 0.014(3)
Cl7 0.094(2) 0.116(2) 0.134(3) 0.0438(19) -0.0320(19) -0.0016(16)
Cl8 0.099(2) 0.134(3) 0.143(3) 0.058(2) -0.002(2) -0.0181(19)
Cl9 0.091(2) 0.190(4) 0.121(3) 0.002(2) -0.0400(19) -0.015(2)
C84 0.114(8) 0.078(6) 0.069(6) 0.000(5) -0.010(6) -0.011(6)
Cl10 0.0245(8) 0.0870(13) 0.0454(9) 0.0355(9) 0.0142(7) 0.0185(8)
Cl11 0.0133(7) 0.0726(11) 0.0360(8) 0.0064(7) 0.0023(6) 0.0000(7)
Cl12 0.0293(9) 0.0375(9) 0.1102(17) -0.0010(9) -0.0225(10) 0.0010(7)
C83 0.014(3) 0.039(3) 0.035(3) 0.014(3) -0.003(2) -0.002(2)
N1 0.016(2) 0.0097(18) 0.0081(18) 0.0021(14) 0.0003(15) -0.0004(15)
N2 0.0117(19) 0.0091(18) 0.0073(17) -0.0018(14) -0.0007(15) 0.0013(15)
N3 0.0111(19) 0.0134(19) 0.0032(16) -0.0005(14) -0.0017(14) -0.0007(15)
N4 0.017(2) 0.0119(19) 0.0044(17) 0.0002(14) -0.0019(15) -0.0047(15)
N5 0.018(2) 0.0137(19) 0.0061(17) 0.0007(15) -0.0015(15) -0.0052(16)
N6 0.019(2) 0.0139(19) 0.0106(19) -0.0009(15) 0.0042(16) -0.0093(16)
N7 0.025(2) 0.0099(19) 0.0078(18) -0.0022(15) 0.0032(16) -0.0035(16)
N8 0.031(2) 0.0115(19) 0.0067(18) -0.0020(15) 0.0026(17) -0.0047(17)
C1 0.015(2) 0.014(2) 0.007(2) 0.0005(17) 0.0012(18) -0.0002(18)
C2 0.008(2) 0.018(2) 0.010(2) 0.0006(18) 0.0033(17) -0.0001(18)
C3 0.008(2) 0.014(2) 0.010(2) 0.0007(17) 0.0045(17) -0.0015(17)
C4 0.007(2) 0.011(2) 0.012(2) 0.0000(17) 0.0035(17) -0.0015(17)
C5 0.008(2) 0.013(2) 0.008(2) 0.0013(17) -0.0007(17) -0.0014(17)
C6 0.008(2) 0.014(2) 0.008(2) 0.0014(17) 0.0026(17) -0.0049(17)
C7 0.008(2) 0.013(2) 0.013(2) -0.0001(18) -0.0009(18) -0.0013(17)
C8 0.004(2) 0.013(2) 0.009(2) 0.0006(17) 0.0006(17) -0.0027(17)
C9 0.012(2) 0.007(2) 0.008(2) -0.0009(16) 0.0003(17) 0.0006(17)
C10 0.008(2) 0.016(2) 0.008(2) -0.0011(17) 0.0025(17) -0.0022(18)
C11 0.013(2) 0.010(2) 0.011(2) -0.0042(17) -0.0017(18) 0.0025(17)
C12 0.011(2) 0.012(2) 0.007(2) -0.0014(17) -0.0011(17) 0.0022(17)
C13 0.011(2) 0.008(2) 0.010(2) -0.0003(17) 0.0023(18) 0.0006(17)
C14 0.013(2) 0.010(2) 0.007(2) 0.0012(17) 0.0005(17) 0.0005(18)
C15 0.014(2) 0.016(2) 0.005(2) 0.0013(17) 0.0020(17) 0.0006(18)
C16 0.012(2) 0.009(2) 0.008(2) 0.0011(16) 0.0039(17) -0.0027(17)
C17 0.015(2) 0.014(2) 0.006(2) 0.0002(17) -0.0040(18) 0.0008(18)
C18 0.010(2) 0.013(2) 0.008(2) -0.0012(17) -0.0003(17) 0.0001(17)
C19 0.008(2) 0.012(2) 0.010(2) 0.0001(17) 0.0014(17) 0.0010(17)
C20 0.015(2) 0.011(2) 0.009(2) 0.0009(17) -0.0029(18) -0.0013(18)
C21 0.013(2) 0.013(2) 0.006(2) 0.0003(17) 0.0037(17) -0.0003(18)
C22 0.014(2) 0.013(2) 0.006(2) 0.0037(17) 0.0028(17) -0.0020(18)
C23 0.012(2) 0.012(2) 0.010(2) 0.0008(17) 0.0029(18) -0.0007(18)
C24 0.019(2) 0.009(2) 0.008(2) 0.0010(17) 0.0009(18) -0.0014(18)
C25 0.015(2) 0.014(2) 0.008(2) 0.0009(17) 0.0026(18) -0.0070(18)
C26 0.018(2) 0.015(2) 0.010(2) -0.0034(18) 0.0019(18) -0.0051(19)
C27 0.028(3) 0.015(2) 0.005(2) -0.0016(18) 0.0016(19) -0.008(2)
C28 0.023(3) 0.017(2) 0.010(2) -0.0021(19) 0.0023(19) -0.004(2)
C29 0.024(3) 0.019(3) 0.012(2) -0.0003(19) 0.004(2) -0.009(2)
C30 0.025(3) 0.019(2) 0.011(2) -0.0025(19) 0.005(2) -0.007(2)
C31 0.019(2) 0.014(2) 0.007(2) -0.0001(17) 0.0002(18) -0.0031(19)
C32 0.019(3) 0.019(2) 0.007(2) 0.0014(18) 0.0007(18) -0.0030(19)
C33 0.011(2) 0.017(2) 0.013(2) -0.0014(18) 0.0056(18) 0.0000(18)
C34 0.014(2) 0.031(3) 0.016(2) -0.003(2) -0.004(2) 0.003(2)
C35 0.025(3) 0.022(3) 0.009(2) 0.0019(19) 0.002(2) 0.001(2)
C36 0.008(2) 0.016(2) 0.013(2) 0.0018(18) 0.0000(18) 0.0007(18)
C37 0.012(2) 0.022(3) 0.013(2) -0.0011(19) 0.0025(19) -0.0014(19)
C38 0.019(3) 0.022(3) 0.011(2) 0.0093(19) 0.0005(19) -0.003(2)
C39 0.028(3) 0.015(2) 0.021(3) 0.006(2) -0.002(2) 0.000(2)
C40 0.017(2) 0.014(2) 0.018(2) -0.0016(19) -0.001(2) -0.0015(19)
C41 0.008(2) 0.014(2) 0.011(2) 0.0024(17) 0.0027(17) 0.0012(17)
C42 0.018(2) 0.015(2) 0.009(2) -0.0017(18) 0.0053(19) 0.0000(19)
C43 0.027(3) 0.020(3) 0.025(3) -0.001(2) 0.011(2) 0.005(2)
C44 0.032(3) 0.014(2) 0.015(2) -0.0005(19) 0.000(2) -0.005(2)
C45 0.024(3) 0.018(2) 0.018(2) -0.002(2) 0.002(2) -0.011(2)
C46 0.016(3) 0.046(3) 0.030(3) -0.004(3) -0.001(2) -0.012(2)
C47 0.042(3) 0.017(3) 0.019(3) -0.003(2) -0.001(2) -0.012(2)
C48 0.013(2) 0.017(2) 0.011(2) -0.0004(18) -0.0017(18) 0.0002(19)
C49 0.024(3) 0.014(2) 0.015(2) 0.0004(19) -0.006(2) -0.008(2)
C50 0.027(3) 0.018(2) 0.016(2) -0.007(2) -0.009(2) -0.006(2)
C51 0.036(3) 0.023(3) 0.010(2) -0.003(2) -0.009(2) -0.004(2)
C52 0.030(3) 0.018(2) 0.012(2) -0.0009(19) -0.005(2) -0.005(2)
C53 0.014(2) 0.016(2) 0.009(2) -0.0021(18) -0.0018(18) -0.0027(19)
C54 0.021(3) 0.019(2) 0.014(2) 0.0013(19) -0.008(2) -0.005(2)
C55 0.034(3) 0.033(3) 0.015(2) 0.004(2) 0.000(2) -0.010(2)
C56 0.025(3) 0.016(2) 0.018(2) 0.0032(19) -0.007(2) 0.000(2)
C57 0.014(2) 0.017(2) 0.008(2) 0.0017(18) 0.0004(18) -0.0018(19)
C58 0.014(2) 0.021(3) 0.014(2) -0.0030(19) 0.0036(19) 0.0020(19)
C59 0.015(2) 0.027(3) 0.007(2) 0.0025(19) 0.0009(18) -0.004(2)
C60 0.010(2) 0.015(2) 0.009(2) 0.0003(17) -0.0007(17) -0.0014(18)
C61 0.014(2) 0.013(2) 0.011(2) -0.0014(18) -0.0016(18) -0.0012(18)
C62 0.013(2) 0.024(3) 0.016(2) 0.003(2) 0.0076(19) -0.002(2)
C63 0.020(3) 0.017(2) 0.023(3) 0.000(2) 0.004(2) -0.010(2)
C64 0.017(2) 0.014(2) 0.013(2) -0.0004(18) 0.0028(19) -0.0053(19)
C65 0.007(2) 0.015(2) 0.010(2) 0.0004(18) 0.0001(17) 0.0023(17)
C66 0.020(3) 0.016(2) 0.008(2) 0.0012(18) -0.0014(19) -0.0015(19)
C67 0.020(3) 0.024(3) 0.014(2) -0.003(2) -0.002(2) -0.007(2)
C68 0.033(3) 0.015(2) 0.016(2) -0.0002(19) -0.001(2) -0.008(2)
C69 0.022(3) 0.018(2) 0.012(2) -0.0006(19) 0.004(2) -0.001(2)
C70 0.026(3) 0.029(3) 0.020(3) -0.005(2) 0.004(2) 0.000(2)
C71 0.030(3) 0.016(3) 0.026(3) -0.004(2) 0.007(2) -0.005(2)
C72 0.029(3) 0.017(2) 0.010(2) -0.0015(19) 0.004(2) -0.006(2)
C73 0.032(3) 0.019(3) 0.014(2) -0.004(2) 0.002(2) -0.008(2)
C74 0.039(3) 0.018(3) 0.018(3) -0.010(2) 0.003(2) -0.011(2)
C75 0.043(3) 0.024(3) 0.015(2) -0.008(2) 0.012(2) -0.016(2)
C76 0.054(4) 0.025(3) 0.010(2) -0.004(2) 0.010(2) -0.013(3)
C77 0.031(3) 0.024(3) 0.008(2) -0.0047(19) 0.005(2) -0.011(2)
C78 0.022(3) 0.015(2) 0.007(2) -0.0011(17) 0.0014(19) -0.0036(19)
C79 0.029(3) 0.018(3) 0.018(2) -0.001(2) 0.002(2) -0.003(2)
C80 0.033(3) 0.025(3) 0.007(2) -0.001(2) 0.000(2) -0.003(2)

loop_
_atom_type_symbol
_atom_type_description
_atom_type_scat_dispersion_real
_atom_type_scat_dispersion_imag
_atom_type_scat_source
C C 0.0033 0.0016 'International Tables Vol C Tables 4.2.6.8 and 6.1.1.4'
H H 0.0000 0.0000 'International Tables Vol C Tables 4.2.6.8 and 6.1.1.4'
N N 0.0061 0.0033 'International Tables Vol C Tables 4.2.6.8 and 6.1.1.4'
O O 0.0106 0.0060 'International Tables Vol C Tables 4.2.6.8 and 6.1.1.4'
S S 0.1246 0.1234 'International Tables Vol C Tables 4.2.6.8 and 6.1.1.4'
Cl Cl 0.1484 0.1585 'International Tables Vol C Tables 4.2.6.8 and 6.1.1.4'

loop_
_geom_angle_atom_site_label_1
_geom_angle_atom_site_label_2
_geom_angle_atom_site_label_3
_geom_angle
O4 S1 O2 109.21(18)
O4 S1 O1 109.65(17)
O2 S1 O1 109.68(18)
O4 S1 O3 109.35(17)
O2 S1 O3 109.67(17)
O1 S1 O3 109.26(18)
Cl3 C81 Cl1 110.3(4)
Cl3 C81 Cl2 111.8(3)
Cl1 C81 Cl2 109.6(3)
Cl3 C81 H81 108.3
Cl1 C81 H81 108.3
Cl2 C81 H81 108.3
Cl5 C82 Cl4 111.6(3)
Cl5 C82 Cl6 110.9(3)
Cl4 C82 Cl6 108.7(4)
Cl5 C82 H82 108.5
Cl4 C82 H82 108.5
Cl6 C82 H82 108.5
Cl7 C84 Cl9 112.3(6)
Cl7 C84 Cl8 112.4(6)
Cl9 C84 Cl8 110.8(6)
Cl7 C84 H84 107.0
Cl9 C84 H84 107.0
Cl8 C84 H84 107.0
Cl10 C83 Cl12 110.4(3)
Cl10 C83 Cl11 110.2(3)
Cl12 C83 Cl11 109.6(3)
Cl10 C83 H83 108.8
Cl12 C83 H83 108.8
Cl11 C83 H83 108.8
C4 N1 C1 108.9(4)
C4 N1 H1 125.6
C1 N1 H1 125.6
C5 N2 C8 109.6(3)
C5 N2 H2 125.2
C8 N2 H2 125.2
C12 N3 C9 108.6(3)
C12 N3 H3 125.7
C9 N3 H3 125.7
C13 N4 C16 109.3(3)
C13 N4 H4 125.3
C16 N4 H4 125.3
C20 N5 C17 109.2(4)
C20 N5 H5 125.4
C17 N5 H5 125.4
C21 N6 C24 109.3(4)
C21 N6 H6 125.4
C24 N6 H6 125.4
C28 N7 C25 108.9(4)
C28 N7 H7 125.6
C25 N7 H7 125.6
C29 N8 C32 109.9(4)
C29 N8 H8 125.1
C32 N8 H8 125.1
N1 C1 C2 109.0(4)
N1 C1 C32 116.8(4)
C2 C1 C32 133.9(4)
C1 C2 C3 105.6(4)
C1 C2 C33 121.9(4)
C3 C2 C33 130.9(4)
C4 C3 C2 106.8(4)
C4 C3 C36 117.8(4)
C2 C3 C36 135.3(4)
N1 C4 C5 127.6(4)
N1 C4 C3 109.6(4)
C5 C4 C3 122.3(4)
N2 C5 C4 128.4(4)
N2 C5 C6 109.0(4)
C4 C5 C6 122.1(4)
C5 C6 C7 106.4(4)
C5 C6 C41 117.0(4)
C7 C6 C41 136.5(4)
C8 C7 C6 106.2(4)
C8 C7 C42 121.0(4)
C6 C7 C42 131.7(4)
N2 C8 C7 108.8(4)
N2 C8 C9 117.2(4)
C7 C8 C9 133.6(4)
N3 C9 C10 108.7(4)
N3 C9 C8 116.2(4)
C10 C9 C8 134.9(4)
C9 C10 C11 106.8(4)
C9 C10 C45 120.6(4)
C11 C10 C45 131.8(4)
C12 C11 C10 106.6(4)
C12 C11 C48 117.0(4)
C10 C11 C48 136.4(4)
N3 C12 C13 127.3(4)
N3 C12 C11 109.2(4)
C13 C12 C11 123.4(4)
N4 C13 C12 128.5(4)
N4 C13 C14 109.2(4)
C12 C13 C14 122.2(4)
C13 C14 C15 106.2(4)
C13 C14 C53 117.4(4)
C15 C14 C53 136.4(4)
C16 C15 C14 106.5(4)
C16 C15 C54 122.9(4)
C14 C15 C54 129.9(4)
N4 C16 C15 108.8(4)
N4 C16 C17 116.0(4)
C15 C16 C17 134.7(4)
N5 C17 C18 108.5(4)
N5 C17 C16 116.0(4)
C18 C17 C16 135.2(4)
C17 C18 C19 106.1(4)
C17 C18 C57 121.0(4)
C19 C18 C57 132.2(4)
C20 C19 C18 106.4(4)
C20 C19 C60 117.4(4)
C18 C19 C60 136.3(4)
N5 C20 C21 127.3(4)
N5 C20 C19 109.8(4)
C21 C20 C19 122.7(4)
N6 C21 C20 127.9(4)
N6 C21 C22 109.7(4)
C20 C21 C22 122.2(4)
C21 C22 C23 106.2(4)
C21 C22 C65 117.6(4)
C23 C22 C65 136.2(4)
C24 C23 C22 106.0(4)
C24 C23 C66 121.9(4)
C22 C23 C66 131.0(4)
N6 C24 C23 108.8(4)
N6 C24 C25 116.8(4)
C23 C24 C25 133.7(4)
N7 C25 C26 107.7(4)
N7 C25 C24 116.6(4)
C26 C25 C24 135.4(4)
C25 C26 C27 107.5(4)
C25 C26 C69 120.4(4)
C27 C26 C69 131.5(4)
C28 C27 C26 106.0(4)
C28 C27 C72 117.6(4)
C26 C27 C72 136.4(4)
N7 C28 C29 126.8(4)
N7 C28 C27 109.9(4)
C29 C28 C27 123.0(4)
N8 C29 C28 129.1(4)
N8 C29 C30 109.1(4)
C28 C29 C30 121.7(4)
C29 C30 C31 106.8(4)
C29 C30 C77 117.6(4)
C31 C30 C77 135.5(4)
C32 C31 C30 106.1(4)
C32 C31 C78 121.9(4)
C30 C31 C78 131.2(4)
N8 C32 C31 108.2(4)
N8 C32 C1 117.4(4)
C31 C32 C1 133.3(4)
C2 C33 C35 117.9(4)
C2 C33 C34 110.7(4)
C35 C33 C34 111.3(4)
C2 C33 H33 105.3
C35 C33 H33 105.3
C34 C33 H33 105.3
C33 C34 H34A 109.5
C33 C34 H34B 109.5
H34A C34 H34B 109.5
C33 C34 H34C 109.5
H34A C34 H34C 109.5
H34B C34 H34C 109.5
C33 C35 H35A 109.5
C33 C35 H35B 109.5
H35A C35 H35B 109.5
C33 C35 H35C 109.5
H35A C35 H35C 109.5
H35B C35 H35C 109.5
C37 C36 C41 118.5(4)
C37 C36 C3 122.1(4)
C41 C36 C3 119.3(4)
C38 C37 C36 122.6(4)
C38 C37 H37 118.7
C36 C37 H37 118.7
C37 C38 C39 119.4(4)
C37 C38 H38 120.3
C39 C38 H38 120.3
C40 C39 C38 119.5(4)
C40 C39 H39 120.3
C38 C39 H39 120.3
C39 C40 C41 122.5(4)
C39 C40 H40 118.7
C41 C40 H40 118.7
C40 C41 C36 117.3(4)
C40 C41 C6 122.2(4)
C36 C41 C6 120.5(4)
C7 C42 C43 112.9(4)
C7 C42 C44 115.7(4)
C43 C42 C44 111.5(4)
C7 C42 H42 105.2
C43 C42 H42 105.2
C44 C42 H42 105.2
C42 C43 H43A 109.5
C42 C43 H43B 109.5
H43A C43 H43B 109.5
C42 C43 H43C 109.5
H43A C43 H43C 109.5
H43B C43 H43C 109.5
C42 C44 H44A 109.5
C42 C44 H44B 109.5
H44A C44 H44B 109.5
C42 C44 H44C 109.5
H44A C44 H44C 109.5
H44B C44 H44C 109.5
C10 C45 C47 115.5(4)
C10 C45 C46 111.1(4)
C47 C45 C46 113.3(4)
C10 C45 H45 105.3
C47 C45 H45 105.3
C46 C45 H45 105.3
C45 C46 H46A 109.5
C45 C46 H46B 109.5
H46A C46 H46B 109.5
C45 C46 H46C 109.5
H46A C46 H46C 109.5
H46B C46 H46C 109.5
C45 C47 H47A 109.5
C45 C47 H47B 109.5
H47A C47 H47B 109.5
C45 C47 H47C 109.5
H47A C47 H47C 109.5
H47B C47 H47C 109.5
C49 C48 C53 117.8(4)
C49 C48 C11 122.3(4)
C53 C48 C11 119.9(4)
C50 C49 C48 122.6(4)
C50 C49 H49 118.7
C48 C49 H49 118.7
C51 C50 C49 119.0(4)
C51 C50 H50 120.5
C49 C50 H50 120.5
C52 C51 C50 121.0(4)
C52 C51 H51 119.5
C50 C51 H51 119.5
C51 C52 C53 122.1(5)
C51 C52 H52 118.9
C53 C52 H52 118.9
C52 C53 C48 117.4(4)
C52 C53 C14 122.6(4)
C48 C53 C14 119.9(4)
C15 C54 C56 111.3(4)
C15 C54 C55 114.0(4)
C56 C54 C55 113.3(4)
C15 C54 H54 105.8
C56 C54 H54 105.8
C55 C54 H54 105.8
C54 C55 H55A 109.5
C54 C55 H55B 109.5
H55A C55 H55B 109.5
C54 C55 H55C 109.5
H55A C55 H55C 109.5
H55B C55 H55C 109.5
C54 C56 H56A 109.5
C54 C56 H56B 109.5
H56A C56 H56B 109.5
C54 C56 H56C 109.5
H56A C56 H56C 109.5
H56B C56 H56C 109.5
C18 C57 C58 112.1(4)
C18 C57 C59 115.0(4)
C58 C57 C59 111.9(4)
C18 C57 H57 105.7
C58 C57 H57 105.7
C59 C57 H57 105.7
C57 C58 H58A 109.5
C57 C58 H58B 109.5
H58A C58 H58B 109.5
C57 C58 H58C 109.5
H58A C58 H58C 109.5
H58B C58 H58C 109.5
C57 C59 H59A 109.5
C57 C59 H59B 109.5
H59A C59 H59B 109.5
C57 C59 H59C 109.5
H59A C59 H59C 109.5
H59B C59 H59C 109.5
C61 C60 C65 117.3(4)
C61 C60 C19 123.2(4)
C65 C60 C19 119.5(4)
C62 C61 C60 122.9(4)
C62 C61 H61 118.6
C60 C61 H61 118.6
C61 C62 C63 119.4(4)
C61 C62 H62 120.3
C63 C62 H62 120.3
C64 C63 C62 119.8(4)
C64 C63 H63 120.1
C62 C63 H63 120.1
C63 C64 C65 122.3(4)
C63 C64 H64 118.9
C65 C64 H64 118.9
C64 C65 C60 118.2(4)
C64 C65 C22 121.5(4)
C60 C65 C22 120.3(4)
C23 C66 C68 115.7(4)
C23 C66 C67 111.8(4)
C68 C66 C67 112.6(4)
C23 C66 H66 105.2
C68 C66 H66 105.2
C67 C66 H66 105.2
C66 C67 H67A 109.5
C66 C67 H67B 109.5
H67A C67 H67B 109.5
C66 C67 H67C 109.5
H67A C67 H67C 109.5
H67B C67 H67C 109.5
C66 C68 H68A 109.5
C66 C68 H68B 109.5
H68A C68 H68B 109.5
C66 C68 H68C 109.5
H68A C68 H68C 109.5
H68B C68 H68C 109.5
C26 C69 C71 116.2(4)
C26 C69 C70 111.1(4)
C71 C69 C70 112.2(4)
C26 C69 H69 105.4
C71 C69 H69 105.4
C70 C69 H69 105.4
C69 C70 H70A 109.5
C69 C70 H70B 109.5
H70A C70 H70B 109.5
C69 C70 H70C 109.5
H70A C70 H70C 109.5
H70B C70 H70C 109.5
C69 C71 H71A 109.5
C69 C71 H71B 109.5
H71A C71 H71B 109.5
C69 C71 H71C 109.5
H71A C71 H71C 109.5
H71B C71 H71C 109.5
C73 C72 C77 118.2(4)
C73 C72 C27 122.5(4)
C77 C72 C27 119.3(4)
C74 C73 C72 122.8(5)
C74 C73 H73 118.6
C72 C73 H73 118.6
C73 C74 C75 119.2(5)
C73 C74 H74 120.4
C75 C74 H74 120.4
C76 C75 C74 119.7(5)
C76 C75 H75 120.1
C74 C75 H75 120.1
C75 C76 C77 122.5(5)
C75 C76 H76 118.8
C77 C76 H76 118.8
C76 C77 C72 117.5(4)
C76 C77 C30 122.3(4)
C72 C77 C30 120.2(4)
C31 C78 C79 112.5(4)
C31 C78 C80 113.6(4)
C79 C78 C80 112.5(4)
C31 C78 H78 105.8
C79 C78 H78 105.8
C80 C78 H78 105.8
C78 C79 H79A 109.5
C78 C79 H79B 109.5
H79A C79 H79B 109.5
C78 C79 H79C 109.5
H79A C79 H79C 109.5
H79B C79 H79C 109.5
C78 C80 H80A 109.5
C78 C80 H80B 109.5
H80A C80 H80B 109.5
C78 C80 H80C 109.5
H80A C80 H80C 109.5
H80B C80 H80C 109.5

loop_
_geom_bond_atom_site_label_1
_geom_bond_atom_site_label_2
_geom_bond_distance
S1 O4 1.473(3)
S1 O2 1.481(3)
S1 O1 1.483(3)
S1 O3 1.483(3)
Cl1 C81 1.758(6)
Cl2 C81 1.771(7)
Cl3 C81 1.751(7)
C81 H81 1.0000
Cl4 C82 1.755(7)
Cl5 C82 1.709(6)
Cl6 C82 1.794(6)
C82 H82 1.0000
Cl7 C84 1.670(10)
Cl8 C84 1.743(11)
Cl9 C84 1.731(10)
C84 H84 1.0000
Cl10 C83 1.757(6)
Cl11 C83 1.757(5)
Cl12 C83 1.759(6)
C83 H83 1.0000
N1 C4 1.357(6)
N1 C1 1.378(5)
N1 H1 0.8800
N2 C5 1.362(5)
N2 C8 1.376(5)
N2 H2 0.8800
N3 C12 1.364(5)
N3 C9 1.376(6)
N3 H3 0.8800
N4 C13 1.356(6)
N4 C16 1.377(5)
N4 H4 0.8800
N5 C20 1.355(6)
N5 C17 1.368(5)
N5 H5 0.8800
N6 C21 1.359(5)
N6 C24 1.371(6)
N6 H6 0.8800
N7 C28 1.350(6)
N7 C25 1.400(6)
N7 H7 0.8800
N8 C29 1.349(6)
N8 C32 1.379(6)
N8 H8 0.8800
C1 C2 1.424(6)
C1 C32 1.439(6)
C2 C3 1.434(6)
C2 C33 1.506(6)
C3 C4 1.408(6)
C3 C36 1.458(6)
C4 C5 1.379(6)
C5 C6 1.419(6)
C6 C7 1.442(6)
C6 C41 1.458(6)
C7 C8 1.418(6)
C7 C42 1.500(6)
C8 C9 1.442(6)
C9 C10 1.406(6)
C10 C11 1.417(6)
C10 C45 1.511(6)
C11 C12 1.405(6)
C11 C48 1.465(6)
C12 C13 1.371(6)
C13 C14 1.419(6)
C14 C15 1.434(6)
C14 C53 1.453(6)
C15 C16 1.411(6)
C15 C54 1.502(6)
C16 C17 1.444(6)
C17 C18 1.430(6)
C18 C19 1.428(6)
C18 C57 1.506(6)
C19 C20 1.409(6)
C19 C60 1.461(6)
C20 C21 1.385(6)
C21 C22 1.402(6)
C22 C23 1.445(6)
C22 C65 1.453(6)
C23 C24 1.416(6)
C23 C66 1.510(6)
C24 C25 1.431(6)
C25 C26 1.408(6)
C26 C27 1.425(6)
C26 C69 1.515(6)
C27 C28 1.412(6)
C27 C72 1.467(6)
C28 C29 1.378(6)
C29 C30 1.417(6)
C30 C31 1.428(6)
C30 C77 1.470(7)
C31 C32 1.426(6)
C31 C78 1.504(6)
C33 C35 1.527(6)
C33 C34 1.540(6)
C33 H33 1.0000
C34 H34A 0.9800
C34 H34B 0.9800
C34 H34C 0.9800
C35 H35A 0.9800
C35 H35B 0.9800
C35 H35C 0.9800
C36 C37 1.393(6)
C36 C41 1.431(6)
C37 C38 1.369(7)
C37 H37 0.9500
C38 C39 1.389(7)
C38 H38 0.9500
C39 C40 1.379(7)
C39 H39 0.9500
C40 C41 1.403(6)
C40 H40 0.9500
C42 C43 1.530(7)
C42 C44 1.550(6)
C42 H42 1.0000
C43 H43A 0.9800
C43 H43B 0.9800
C43 H43C 0.9800
C44 H44A 0.9800
C44 H44B 0.9800
C44 H44C 0.9800
C45 C47 1.538(7)
C45 C46 1.542(7)
C45 H45 1.0000
C46 H46A 0.9800
C46 H46B 0.9800
C46 H46C 0.9800
C47 H47A 0.9800
C47 H47B 0.9800
C47 H47C 0.9800
C48 C49 1.404(6)
C48 C53 1.446(6)
C49 C50 1.383(6)
C49 H49 0.9500
C50 C51 1.377(7)
C50 H50 0.9500
C51 C52 1.367(7)
C51 H51 0.9500
C52 C53 1.411(6)
C52 H52 0.9500
C54 C56 1.539(7)
C54 C55 1.559(7)
C54 H54 1.0000
C55 H55A 0.9800
C55 H55B 0.9800
C55 H55C 0.9800
C56 H56A 0.9800
C56 H56B 0.9800
C56 H56C 0.9800
C57 C58 1.540(6)
C57 C59 1.545(6)
C57 H57 1.0000
C58 H58A 0.9800
C58 H58B 0.9800
C58 H58C 0.9800
C59 H59A 0.9800
C59 H59B 0.9800
C59 H59C 0.9800
C60 C61 1.400(6)
C60 C65 1.441(6)
C61 C62 1.381(6)
C61 H61 0.9500
C62 C63 1.382(7)
C62 H62 0.9500
C63 C64 1.377(7)
C63 H63 0.9500
C64 C65 1.400(6)
C64 H64 0.9500
C66 C68 1.531(6)
C66 C67 1.529(7)
C66 H66 1.0000
C67 H67A 0.9800
C67 H67B 0.9800
C67 H67C 0.9800
C68 H68A 0.9800
C68 H68B 0.9800
C68 H68C 0.9800
C69 C71 1.535(7)
C69 C70 1.547(7)
C69 H69 1.0000
C70 H70A 0.9800
C70 H70B 0.9800
C70 H70C 0.9800
C71 H71A 0.9800
C71 H71B 0.9800
C71 H71C 0.9800
C72 C73 1.394(7)
C72 C77 1.435(7)
C73 C74 1.378(7)
C73 H73 0.9500
C74 C75 1.395(7)
C74 H74 0.9500
C75 C76 1.369(7)
C75 H75 0.9500
C76 C77 1.413(6)
C76 H76 0.9500
C78 C79 1.524(7)
C78 C80 1.534(6)
C78 H78 1.0000
C79 H79A 0.9800
C79 H79B 0.9800
C79 H79C 0.9800
C80 H80A 0.9800
C80 H80B 0.9800
C80 H80C 0.9800

loop_
_geom_hbond_atom_site_label_D
_geom_hbond_atom_site_label_H
_geom_hbond_atom_site_label_A
_geom_hbond_distance_DH
_geom_hbond_distance_HA
_geom_hbond_distance_DA
_geom_hbond_angle_DHA
_geom_hbond_site_symmetry_A
N1 H1 O1 0.88 2.00 2.813(5) 154 .
N2 H2 O1 0.88 1.98 2.796(5) 154 .
N3 H3 O4 0.88 1.95 2.775(4) 157 .
N4 H4 O4 0.88 1.99 2.819(5) 155 .
N5 H5 O3 0.88 1.97 2.804(5) 157 .
N6 H6 O3 0.88 1.98 2.806(5) 157 .
N7 H7 O2 0.88 1.94 2.762(5) 156 .
N8 H8 O2 0.88 1.99 2.812(5) 154 .
C81 H81 O1 1.00 2.25 3.144(7) 148 .
C82 H82 O3 1.00 2.32 3.241(7) 153 .
C83 H83 O4 1.00 2.50 3.265(6) 133 1_655

loop_
_geom_torsion_atom_site_label_1
_geom_torsion_atom_site_label_2
_geom_torsion_atom_site_label_3
_geom_torsion_atom_site_label_4
_geom_torsion
C4 N1 C1 C2 0.2(5)
C4 N1 C1 C32 -174.3(4)
N1 C1 C2 C3 1.4(5)
C32 C1 C2 C3 174.5(5)
N1 C1 C2 C33 -165.4(4)
C32 C1 C2 C33 7.7(8)
C1 C2 C3 C4 -2.3(5)
C33 C2 C3 C4 162.8(4)
C1 C2 C3 C36 -179.2(5)
C33 C2 C3 C36 -14.0(8)
C1 N1 C4 C5 170.7(4)
C1 N1 C4 C3 -1.7(5)
C2 C3 C4 N1 2.6(5)
C36 C3 C4 N1 -180.0(4)
C2 C3 C4 C5 -170.3(4)
C36 C3 C4 C5 7.2(6)
C8 N2 C5 C4 -172.1(4)
C8 N2 C5 C6 -0.1(5)
N1 C4 C5 N2 1.1(8)
C3 C4 C5 N2 172.6(4)
N1 C4 C5 C6 -169.9(4)
C3 C4 C5 C6 1.6(7)
N2 C5 C6 C7 -0.6(5)
C4 C5 C6 C7 172.0(4)
N2 C5 C6 C41 179.8(4)
C4 C5 C6 C41 -7.6(6)
C5 C6 C7 C8 1.0(5)
C41 C6 C7 C8 -179.5(5)
C5 C6 C7 C42 -166.6(5)
C41 C6 C7 C42 12.9(9)
C5 N2 C8 C7 0.8(5)
C5 N2 C8 C9 174.4(4)
C6 C7 C8 N2 -1.1(5)
C42 C7 C8 N2 168.2(4)
C6 C7 C8 C9 -173.3(5)
C42 C7 C8 C9 -4.0(7)
C12 N3 C9 C10 0.4(5)
C12 N3 C9 C8 175.3(4)
N2 C8 C9 N3 -32.1(6)
C7 C8 C9 N3 139.6(5)
N2 C8 C9 C10 141.0(5)
C7 C8 C9 C10 -47.3(8)
N3 C9 C10 C11 -1.0(5)
C8 C9 C10 C11 -174.4(5)
N3 C9 C10 C45 170.2(4)
C8 C9 C10 C45 -3.3(8)
C9 C10 C11 C12 1.1(5)
C45 C10 C11 C12 -168.7(5)
C9 C10 C11 C48 179.7(5)
C45 C10 C11 C48 9.9(9)
C9 N3 C12 C13 -176.3(4)
C9 N3 C12 C11 0.3(5)
C10 C11 C12 N3 -0.9(5)
C48 C11 C12 N3 -179.8(4)
C10 C11 C12 C13 175.9(4)
C48 C11 C12 C13 -3.1(7)
C16 N4 C13 C12 176.7(4)
C16 N4 C13 C14 0.1(5)
N3 C12 C13 N4 1.5(8)
C11 C12 C13 N4 -174.6(4)
N3 C12 C13 C14 177.7(4)
C11 C12 C13 C14 1.5(7)
N4 C13 C14 C15 1.2(5)
C12 C13 C14 C15 -175.7(4)
N4 C13 C14 C53 179.1(4)
C12 C13 C14 C53 2.3(7)
C13 C14 C15 C16 -2.0(5)
C53 C14 C15 C16 -179.3(5)
C13 C14 C15 C54 168.1(5)
C53 C14 C15 C54 -9.3(9)
C13 N4 C16 C15 -1.4(5)
C13 N4 C16 C17 -173.9(4)
C14 C15 C16 N4 2.1(5)
C54 C15 C16 N4 -168.8(4)
C14 C15 C16 C17 172.5(5)
C54 C15 C16 C17 1.6(8)
C20 N5 C17 C18 -2.1(5)
C20 N5 C17 C16 -177.1(4)
N4 C16 C17 N5 27.4(6)
C15 C16 C17 N5 -142.5(5)
N4 C16 C17 C18 -145.9(5)
C15 C16 C17 C18 44.2(9)
N5 C17 C18 C19 1.4(5)
C16 C17 C18 C19 175.1(5)
N5 C17 C18 C57 -169.9(4)
C16 C17 C18 C57 3.7(7)
C17 C18 C19 C20 -0.2(5)
C57 C18 C19 C20 169.7(4)
C17 C18 C19 C60 179.3(5)
C57 C18 C19 C60 -10.7(8)
C17 N5 C20 C21 177.0(4)
C17 N5 C20 C19 1.9(5)
C18 C19 C20 N5 -1.0(5)
C60 C19 C20 N5 179.3(4)
C18 C19 C20 C21 -176.3(4)
C60 C19 C20 C21 4.0(6)
C24 N6 C21 C20 -175.8(4)
C24 N6 C21 C22 -0.2(5)
N5 C20 C21 N6 -1.3(8)
C19 C20 C21 N6 173.2(4)
N5 C20 C21 C22 -176.3(4)
C19 C20 C21 C22 -1.8(7)
N6 C21 C22 C23 -0.9(5)
C20 C21 C22 C23 174.9(4)
N6 C21 C22 C65 -179.3(4)
C20 C21 C22 C65 -3.5(6)
C21 C22 C23 C24 1.7(5)
C65 C22 C23 C24 179.7(5)
C21 C22 C23 C66 -166.0(4)
C65 C22 C23 C66 11.9(8)
C21 N6 C24 C23 1.4(5)
C21 N6 C24 C25 173.1(4)
C22 C23 C24 N6 -1.9(5)
C66 C23 C24 N6 167.2(4)
C22 C23 C24 C25 -171.7(5)
C66 C23 C24 C25 -2.5(8)
C28 N7 C25 C26 2.1(5)
C28 N7 C25 C24 176.3(4)
N6 C24 C25 N7 -30.2(6)
C23 C24 C25 N7 138.9(5)
N6 C24 C25 C26 142.0(5)
C23 C24 C25 C26 -48.9(9)
N7 C25 C26 C27 -2.1(5)
C24 C25 C26 C27 -174.8(5)
N7 C25 C26 C69 169.7(4)
C24 C25 C26 C69 -3.0(8)
C25 C26 C27 C28 1.3(5)
C69 C26 C27 C28 -169.2(5)
C25 C26 C27 C72 -177.4(5)
C69 C26 C27 C72 12.1(9)
C25 N7 C28 C29 -175.4(5)
C25 N7 C28 C27 -1.3(5)
C26 C27 C28 N7 0.0(5)
C72 C27 C28 N7 179.0(4)
C26 C27 C28 C29 174.3(5)
C72 C27 C28 C29 -6.7(7)
C32 N8 C29 C28 174.1(5)
C32 N8 C29 C30 -1.7(6)
N7 C28 C29 N8 3.0(9)
C27 C28 C29 N8 -170.4(5)
N7 C28 C29 C30 178.3(5)
C27 C28 C29 C30 5.0(8)
N8 C29 C30 C31 1.6(6)
C28 C29 C30 C31 -174.6(5)
N8 C29 C30 C77 178.1(4)
C28 C29 C30 C77 1.9(7)
C29 C30 C31 C32 -0.9(5)
C77 C30 C31 C32 -176.5(5)
C29 C30 C31 C78 168.5(5)
C77 C30 C31 C78 -7.1(9)
C29 N8 C32 C31 1.2(5)
C29 N8 C32 C1 -168.4(4)
C30 C31 C32 N8 -0.1(5)
C78 C31 C32 N8 -170.7(4)
C30 C31 C32 C1 167.1(5)
C78 C31 C32 C1 -3.5(8)
N1 C1 C32 N8 28.2(6)
C2 C1 C32 N8 -144.5(5)
N1 C1 C32 C31 -138.1(5)
C2 C1 C32 C31 49.1(9)
C1 C2 C33 C35 -117.5(5)
C3 C2 C33 C35 79.4(6)
C1 C2 C33 C34 112.8(5)
C3 C2 C33 C34 -50.3(6)
C4 C3 C36 C37 167.8(4)
C2 C3 C36 C37 -15.6(8)
C4 C3 C36 C41 -9.5(6)
C2 C3 C36 C41 167.0(5)
C41 C36 C37 C38 -4.3(7)
C3 C36 C37 C38 178.3(4)
C36 C37 C38 C39 1.2(7)
C37 C38 C39 C40 1.9(7)
C38 C39 C40 C41 -1.8(7)
C39 C40 C41 C36 -1.2(7)
C39 C40 C41 C6 176.8(5)
C37 C36 C41 C40 4.2(6)
C3 C36 C41 C40 -178.4(4)
C37 C36 C41 C6 -173.9(4)
C3 C36 C41 C6 3.6(6)
C5 C6 C41 C40 -173.1(4)
C7 C6 C41 C40 7.5(8)
C5 C6 C41 C36 4.9(6)
C7 C6 C41 C36 -174.5(5)
C8 C7 C42 C43 -113.0(5)
C6 C7 C42 C43 53.1(7)
C8 C7 C42 C44 116.8(5)
C6 C7 C42 C44 -77.1(6)
C9 C10 C45 C47 118.6(5)
C11 C10 C45 C47 -72.7(6)
C9 C10 C45 C46 -110.5(5)
C11 C10 C45 C46 58.1(7)
C12 C11 C48 C49 -176.3(4)
C10 C11 C48 C49 5.1(8)
C12 C11 C48 C53 0.8(6)
C10 C11 C48 C53 -177.7(5)
C53 C48 C49 C50 -0.7(7)
C11 C48 C49 C50 176.5(5)
C48 C49 C50 C51 -0.6(8)
C49 C50 C51 C52 1.8(8)
C50 C51 C52 C53 -1.7(8)
C51 C52 C53 C48 0.4(7)
C51 C52 C53 C14 -179.0(5)
C49 C48 C53 C52 0.8(7)
C11 C48 C53 C52 -176.4(4)
C49 C48 C53 C14 -179.8(4)
C11 C48 C53 C14 2.9(7)
C13 C14 C53 C52 174.9(4)
C15 C14 C53 C52 -7.9(8)
C13 C14 C53 C48 -4.4(6)
C15 C14 C53 C48 172.8(5)
C16 C15 C54 C56 112.9(5)
C14 C15 C54 C56 -55.7(6)
C16 C15 C54 C55 -117.4(5)
C14 C15 C54 C55 74.0(6)
C17 C18 C57 C58 112.9(4)
C19 C18 C57 C58 -55.8(6)
C17 C18 C57 C59 -117.9(4)
C19 C18 C57 C59 73.4(6)
C20 C19 C60 C61 178.0(4)
C18 C19 C60 C61 -1.5(8)
C20 C19 C60 C65 -0.8(6)
C18 C19 C60 C65 179.7(5)
C65 C60 C61 C62 3.3(6)
C19 C60 C61 C62 -175.5(4)
C60 C61 C62 C63 -0.3(7)
C61 C62 C63 C64 -1.8(7)
C62 C63 C64 C65 0.7(7)
C63 C64 C65 C60 2.5(7)
C63 C64 C65 C22 -178.6(4)
C61 C60 C65 C64 -4.3(6)
C19 C60 C65 C64 174.5(4)
C61 C60 C65 C22 176.7(4)
C19 C60 C65 C22 -4.4(6)
C21 C22 C65 C64 -172.4(4)
C23 C22 C65 C64 9.8(8)
C21 C22 C65 C60 6.6(6)
C23 C22 C65 C60 -171.2(5)
C24 C23 C66 C68 115.4(5)
C22 C23 C66 C68 -78.5(6)
C24 C23 C66 C67 -113.8(5)
C22 C23 C66 C67 52.3(6)
C25 C26 C69 C71 117.8(5)
C27 C26 C69 C71 -72.7(7)
C25 C26 C69 C70 -112.3(5)
C27 C26 C69 C70 57.2(6)
C28 C27 C72 C73 -176.5(5)
C26 C27 C72 C73 2.1(9)
C28 C27 C72 C77 1.6(7)
C26 C27 C72 C77 -179.8(5)
C77 C72 C73 C74 -0.7(8)
C27 C72 C73 C74 177.4(5)
C72 C73 C74 C75 -2.1(8)
C73 C74 C75 C76 1.6(8)
C74 C75 C76 C77 1.9(9)
C75 C76 C77 C72 -4.6(8)
C75 C76 C77 C30 176.2(5)
C73 C72 C77 C76 4.0(7)
C27 C72 C77 C76 -174.2(5)
C73 C72 C77 C30 -176.9(5)
C27 C72 C77 C30 5.0(7)
C29 C30 C77 C76 172.4(5)
C31 C30 C77 C76 -12.4(9)
C29 C30 C77 C72 -6.8(7)
C31 C30 C77 C72 168.5(5)
C32 C31 C78 C79 118.3(5)
C30 C31 C78 C79 -49.6(7)
C32 C31 C78 C80 -112.5(5)
C30 C31 C78 C80 79.6(6)

loop_
_platon_squeeze_void_nr
_platon_squeeze_void_average_x
_platon_squeeze_void_average_y
_platon_squeeze_void_average_z
_platon_squeeze_void_volume
_platon_squeeze_void_count_electrons
_platon_squeeze_void_content
1 0.157 0.673 0.181 310 127 ' '
2 -0.157 0.173 0.319 309 128 ' '
3 0.157 0.827 0.681 310 126 ' '
4 -0.157 0.327 0.819 309 126 ' '
